data_2232834
loop_
_publ_author_name
'Wang, Su-Qing'
'Kong, Cheng'

_publ_section_title
;
 4-Benzyl-3,5-dimethyl-1<i>H</i>-pyrazole
;
_journal_coeditor_code LH5342
_journal_issue 12
_journal_name_full 'Acta Crystallographica Section E'
_journal_page_first o3199
_journal_paper_doi 10.1107/S1600536811045405
_journal_volume 67
_journal_year 2011
_chemical_formula_iupac 'C12 H14 N2'
_chemical_formula_moiety 'C12 H14 N2'
_chemical_formula_sum 'C12 H14 N2'
_chemical_formula_weight 186.25
_chemical_name_systematic
;
4-Benzyl-3,5-dimethyl-1<i>H</i>-pyrazole
;
_space_group_IT_number 4
_symmetry_cell_setting monoclinic
_symmetry_space_group_name_Hall 'P 2yb'
_symmetry_space_group_name_H-M 'P 1 21 1'
_atom_sites_solution_hydrogens geom
_atom_sites_solution_primary direct
_atom_sites_solution_secondary difmap
_cell_angle_alpha 90.00
_cell_angle_beta 97.0490(10)
_cell_angle_gamma 90.00
_cell_formula_units_Z 2
_cell_length_a 6.2303(6)
_cell_length_b 5.5941(5)
_cell_length_c 15.1364(15)
_cell_measurement_reflns_used 648
_cell_measurement_temperature 298(2)
_cell_measurement_theta_max 20.061
_cell_measurement_theta_min 2.712
_cell_volume 523.56(9)
_computing_cell_refinement 'SAINT (Bruker, 1997)'
_computing_data_collection 'SMART (Bruker, 1997)'
_computing_data_reduction 'SAINT (Bruker, 1997)'
_computing_molecular_graphics 'SHELXTL (Sheldrick, 2008)'
_computing_publication_material 'SHELXTL (Sheldrick, 2008)'
_computing_structure_refinement 'SHELXL97 (Sheldrick, 2008)'
_computing_structure_solution 'SHELXS97 (Sheldrick, 2008)'
_diffrn_ambient_temperature 298(2)
_diffrn_measured_fraction_theta_full 0.994
_diffrn_measured_fraction_theta_max 0.994
_diffrn_measurement_device_type 'Bruker SMART CCD'
_diffrn_measurement_method '\f and \w scans'
_diffrn_radiation_monochromator graphite
_diffrn_radiation_source 'fine-focus sealed tube'
_diffrn_radiation_type MoK\a
_diffrn_radiation_wavelength 0.71073
_diffrn_reflns_av_R_equivalents 0.0425
_diffrn_reflns_av_sigmaI/netI 0.0484
_diffrn_reflns_limit_h_max 7
_diffrn_reflns_limit_h_min -6
_diffrn_reflns_limit_k_max 6
_diffrn_reflns_limit_k_min -6
_diffrn_reflns_limit_l_max 18
_diffrn_reflns_limit_l_min -16
_diffrn_reflns_number 2666
_diffrn_reflns_theta_full 25.02
_diffrn_reflns_theta_max 25.02
_diffrn_reflns_theta_min 2.71
_exptl_absorpt_coefficient_mu 0.071
_exptl_absorpt_correction_T_max 0.9894
_exptl_absorpt_correction_T_min 0.9667
_exptl_absorpt_correction_type multi-scan
_exptl_absorpt_process_details '(SADABS; Sheldrick, 1996)'
_exptl_crystal_colour colorless
_exptl_crystal_density_diffrn 1.181
_exptl_crystal_density_method 'not measured'
_exptl_crystal_description block
_exptl_crystal_F_000 200
_exptl_crystal_size_max 0.48
_exptl_crystal_size_mid 0.32
_exptl_crystal_size_min 0.15
_refine_diff_density_max 0.108
_refine_diff_density_min -0.134
_refine_ls_extinction_method none
_refine_ls_goodness_of_fit_ref 0.949
_refine_ls_hydrogen_treatment constr
_refine_ls_matrix_type full
_refine_ls_number_parameters 127
_refine_ls_number_reflns 1023
_refine_ls_number_restraints 1
_refine_ls_restrained_S_all 0.948
_refine_ls_R_factor_all 0.0618
_refine_ls_R_factor_gt 0.0447
_refine_ls_shift/su_max 0.000
_refine_ls_shift/su_mean 0.000
_refine_ls_structure_factor_coef Fsqd
_refine_ls_weighting_details 'calc w=1/[\s^2^(Fo^2^)+(0.0568P)^2^] where P=(Fo^2^+2Fc^2^)/3'
_refine_ls_weighting_scheme calc
_refine_ls_wR_factor_gt 0.1004
_refine_ls_wR_factor_ref 0.1072
_reflns_number_gt 756
_reflns_number_total 1023
_reflns_threshold_expression I>2\s(I)
_cod_data_source_file lh5342.cif
_cod_data_source_block I
_cod_original_sg_symbol_H-M 'P 21'
_cod_database_code 2232834
_cod_database_fobs_code 2232834

loop_
_symmetry_equiv_pos_as_xyz
'x, y, z'
'-x, y+1/2, -z'

loop_
_atom_site_type_symbol
_atom_site_label
_atom_site_fract_x
_atom_site_fract_y
_atom_site_fract_z
_atom_site_U_iso_or_equiv
_atom_site_adp_type
_atom_site_calc_flag
_atom_site_refinement_flags
_atom_site_occupancy
_atom_site_symmetry_multiplicity
N N1 0.4939(4) 0.1998(6) 0.91543(15) 0.0558(7) Uani d . 1 1
N N2 0.6284(4) 0.3826(6) 0.94362(13) 0.0536(7) Uani d . 1 1
H H2 0.6092 0.4729 0.9880 0.064 Uiso calc R 1 1
C C1 0.9603(5) 0.5915(7) 0.91602(19) 0.0672(10) Uani d . 1 1
H H1A 0.9315 0.7234 0.8758 0.101 Uiso calc R 1 1
H H1B 1.0990 0.5241 0.9091 0.101 Uiso calc R 1 1
H H1C 0.9604 0.6464 0.9761 0.101 Uiso calc R 1 1
C C2 0.7922(4) 0.4085(6) 0.89629(17) 0.0471(7) Uani d . 1 1
C C3 0.7654(4) 0.2339(6) 0.83141(16) 0.0451(7) Uani d . 1 1
C C4 0.5795(5) 0.1098(6) 0.84614(18) 0.0479(8) Uani d . 1 1
C C5 0.4757(5) -0.0964(8) 0.7964(2) 0.0703(10) Uani d . 1 1
H H5A 0.3904 -0.1838 0.8341 0.106 Uiso calc R 1 1
H H5B 0.5851 -0.1993 0.7779 0.106 Uiso calc R 1 1
H H5C 0.3842 -0.0398 0.7450 0.106 Uiso calc R 1 1
C C6 0.9109(5) 0.1927(8) 0.76133(18) 0.0600(9) Uani d . 1 1
H H6A 0.8811 0.0356 0.7356 0.072 Uiso calc R 1 1
H H6B 1.0597 0.1934 0.7891 0.072 Uiso calc R 1 1
C C7 0.8863(5) 0.3750(7) 0.68827(18) 0.0548(8) Uani d . 1 1
C C8 0.6936(6) 0.4084(9) 0.6353(2) 0.0737(10) Uani d . 1 1
H H8 0.5753 0.3144 0.6446 0.088 Uiso calc R 1 1
C C9 0.6716(7) 0.5754(9) 0.5699(2) 0.0910(14) Uani d . 1 1
H H9 0.5393 0.5939 0.5348 0.109 Uiso calc R 1 1
C C10 0.8423(9) 0.7162(9) 0.5551(2) 0.0953(14) Uani d . 1 1
H H10 0.8268 0.8309 0.5104 0.114 Uiso calc R 1 1
C C11 1.0345(8) 0.6876(9) 0.6063(3) 0.0900(14) Uani d . 1 1
H H11 1.1517 0.7829 0.5967 0.108 Uiso calc R 1 1
C C12 1.0566(6) 0.5183(8) 0.6721(2) 0.0726(11) Uani d . 1 1
H H12 1.1897 0.4998 0.7067 0.087 Uiso calc R 1 1

loop_
_atom_site_aniso_label
_atom_site_aniso_U_11
_atom_site_aniso_U_22
_atom_site_aniso_U_33
_atom_site_aniso_U_12
_atom_site_aniso_U_13
_atom_site_aniso_U_23
N1 0.0603(15) 0.0557(18) 0.0530(14) -0.0014(16) 0.0135(12) 0.0051(16)
N2 0.0644(16) 0.0562(18) 0.0419(12) 0.0048(19) 0.0135(11) 0.0001(15)
C1 0.074(2) 0.060(2) 0.066(2) -0.012(2) 0.0049(17) -0.0028(19)
C2 0.0515(17) 0.0453(18) 0.0449(14) 0.0028(18) 0.0073(12) 0.0069(17)
C3 0.0527(17) 0.0435(19) 0.0393(14) 0.0099(17) 0.0063(13) 0.0033(15)
C4 0.0495(17) 0.0473(19) 0.0462(16) 0.0033(16) 0.0036(14) 0.0014(16)
C5 0.070(2) 0.059(2) 0.081(2) -0.005(2) 0.0025(17) -0.007(2)
C6 0.0623(19) 0.064(2) 0.0563(17) 0.011(2) 0.0169(15) -0.003(2)
C7 0.064(2) 0.057(2) 0.0461(15) 0.005(2) 0.0173(15) -0.0083(19)
C8 0.080(2) 0.081(3) 0.0602(19) -0.009(3) 0.0101(18) 0.005(3)
C9 0.106(3) 0.099(4) 0.068(2) 0.001(3) 0.007(2) 0.019(3)
C10 0.158(4) 0.073(3) 0.060(2) -0.002(4) 0.031(3) 0.008(2)
C11 0.124(4) 0.081(3) 0.074(2) -0.033(3) 0.046(3) -0.016(3)
C12 0.076(2) 0.080(3) 0.065(2) -0.012(2) 0.0212(19) -0.009(2)

loop_
_atom_type_symbol
_atom_type_description
_atom_type_scat_dispersion_real
_atom_type_scat_dispersion_imag
_atom_type_scat_source
C C 0.0033 0.0016 'International Tables Vol C Tables 4.2.6.8 and 6.1.1.4'
H H 0.0000 0.0000 'International Tables Vol C Tables 4.2.6.8 and 6.1.1.4'
N N 0.0061 0.0033 'International Tables Vol C Tables 4.2.6.8 and 6.1.1.4'

loop_
_geom_angle_atom_site_label_1
_geom_angle_atom_site_label_2
_geom_angle_atom_site_label_3
_geom_angle
C4 N1 N2 103.9(2)
C2 N2 N1 113.5(2)
C2 N2 H2 123.2
N1 N2 H2 123.2
C2 C1 H1A 109.5
C2 C1 H1B 109.5
H1A C1 H1B 109.5
C2 C1 H1C 109.5
H1A C1 H1C 109.5
H1B C1 H1C 109.5
N2 C2 C3 105.9(3)
N2 C2 C1 122.9(3)
C3 C2 C1 131.2(3)
C2 C3 C4 105.6(2)
C2 C3 C6 125.7(3)
C4 C3 C6 128.7(3)
N1 C4 C3 111.0(3)
N1 C4 C5 120.1(3)
C3 C4 C5 128.8(3)
C4 C5 H5A 109.5
C4 C5 H5B 109.5
H5A C5 H5B 109.5
C4 C5 H5C 109.5
H5A C5 H5C 109.5
H5B C5 H5C 109.5
C3 C6 C7 113.7(3)
C3 C6 H6A 108.8
C7 C6 H6A 108.8
C3 C6 H6B 108.8
C7 C6 H6B 108.8
H6A C6 H6B 107.7
C8 C7 C12 117.1(4)
C8 C7 C6 121.8(3)
C12 C7 C6 121.1(3)
C9 C8 C7 121.6(4)
C9 C8 H8 119.2
C7 C8 H8 119.2
C8 C9 C10 120.4(4)
C8 C9 H9 119.8
C10 C9 H9 119.8
C11 C10 C9 119.4(4)
C11 C10 H10 120.3
C9 C10 H10 120.3
C10 C11 C12 120.1(4)
C10 C11 H11 120.0
C12 C11 H11 120.0
C11 C12 C7 121.4(4)
C11 C12 H12 119.3
C7 C12 H12 119.3

loop_
_geom_bond_atom_site_label_1
_geom_bond_atom_site_label_2
_geom_bond_distance
N1 C4 1.332(3)
N1 N2 1.357(4)
N2 C2 1.325(3)
N2 H2 0.8600
C1 C2 1.469(4)
C1 H1A 0.9600
C1 H1B 0.9600
C1 H1C 0.9600
C2 C3 1.381(5)
C3 C4 1.392(4)
C3 C6 1.495(3)
C4 C5 1.482(5)
C5 H5A 0.9600
C5 H5B 0.9600
C5 H5C 0.9600
C6 C7 1.498(5)
C6 H6A 0.9700
C6 H6B 0.9700
C7 C8 1.372(5)
C7 C12 1.375(5)
C8 C9 1.357(5)
C8 H8 0.9300
C9 C10 1.364(6)
C9 H9 0.9300
C10 C11 1.353(6)
C10 H10 0.9300
C11 C12 1.370(6)
C11 H11 0.9300
C12 H12 0.9300

loop_
_geom_hbond_atom_site_label_D
_geom_hbond_atom_site_label_H
_geom_hbond_atom_site_label_A
_geom_hbond_site_symmetry_A
_geom_hbond_distance_DH
_geom_hbond_distance_HA
_geom_hbond_distance_DA
_geom_hbond_angle_DHA
_geom_hbond_publ_flag
N2 H2 N1 2_657 0.86 2.09 2.946(4) 170 yes

loop_
_geom_torsion_atom_site_label_1
_geom_torsion_atom_site_label_2
_geom_torsion_atom_site_label_3
_geom_torsion_atom_site_label_4
_geom_torsion
C4 N1 N2 C2 -0.6(3)
N1 N2 C2 C3 0.7(3)
N1 N2 C2 C1 -178.7(3)
N2 C2 C3 C4 -0.5(3)
C1 C2 C3 C4 178.8(3)
N2 C2 C3 C6 179.8(3)
C1 C2 C3 C6 -1.0(5)
N2 N1 C4 C3 0.2(3)
N2 N1 C4 C5 -179.9(3)
C2 C3 C4 N1 0.1(3)
C6 C3 C4 N1 179.9(3)
C2 C3 C4 C5 -179.8(3)
C6 C3 C4 C5 0.0(5)
C2 C3 C6 C7 -74.5(4)
C4 C3 C6 C7 105.8(4)
C3 C6 C7 C8 -60.6(5)
C3 C6 C7 C12 118.7(3)
C12 C7 C8 C9 0.0(5)
C6 C7 C8 C9 179.3(3)
C7 C8 C9 C10 -0.2(6)
C8 C9 C10 C11 0.2(7)
C9 C10 C11 C12 0.0(7)
C10 C11 C12 C7 -0.3(6)
C8 C7 C12 C11 0.2(5)
C6 C7 C12 C11 -179.1(3)

loop_
_cod_related_entry_id
_cod_related_entry_database
_cod_related_entry_code
1 ChemSpider 498427
